data_4121399
loop_
_publ_author_name
'Yuzhong Wang'
'Yaoming Xie'
'Pingrong Wei'
'Henry F. Schaefer'
'Paul von R. Schleyer'
'Gregory H. Robinson'

_publ_section_title
;
 Splitting Molecular Oxygen en Route to a Stable Molecule Containing
 Diphosphorus Tetroxide
;
_journal_name_full 'Journal of the American Chemical Society'
_journal_page_first 19139
_journal_page_last 19142
_journal_paper_doi 10.1021/ja411667f
_journal_volume 135
_journal_year 2013
_chemical_formula_sum 'C54 H72 N4 O4 P2'
_chemical_formula_weight 903.10
_chemical_name_systematic
; 
 ? 
;
_space_group_IT_number 14
_symmetry_cell_setting monoclinic
_symmetry_space_group_name_Hall '-P 2yn'
_symmetry_space_group_name_H-M 'P 1 21/n 1'
_atom_sites_solution_hydrogens geom
_atom_sites_solution_primary direct
_atom_sites_solution_secondary difmap
_audit_creation_method SHELXL-97
_cell_angle_alpha 90.00
_cell_angle_beta 94.131(17)
_cell_angle_gamma 90.00
_cell_formula_units_Z 2
_cell_length_a 13.842(5)
_cell_length_b 12.699(5)
_cell_length_c 15.101(6)
_cell_measurement_reflns_used 3084
_cell_measurement_temperature 296(2)
_cell_measurement_theta_max 22.03
_cell_measurement_theta_min 2.18
_cell_volume 2647.6(18)
_computing_cell_refinement 'Bruker SAINT'
_computing_data_collection 'Bruker APEX2'
_computing_data_reduction 'Bruker SAINT'
_computing_molecular_graphics 'Bruker SHELXTL'
_computing_publication_material 'Bruker SHELXTL'
_computing_structure_refinement 'SHELXL-97 (Sheldrick, 2008)'
_computing_structure_solution 'SHELXS-97 (Sheldrick, 2008)'
_diffrn_ambient_temperature 296(2)
_diffrn_measured_fraction_theta_full 1.000
_diffrn_measured_fraction_theta_max 1.000
_diffrn_measurement_device_type 'Bruker SMART APEX-II CCD'
_diffrn_measurement_method 'OMEGA SCAN'
_diffrn_radiation_monochromator graphite
_diffrn_radiation_source 'fine-focus sealed tube'
_diffrn_radiation_type MoK\a
_diffrn_radiation_wavelength 0.71073
_diffrn_reflns_av_R_equivalents 0.0727
_diffrn_reflns_av_sigmaI/netI 0.0458
_diffrn_reflns_limit_h_max 16
_diffrn_reflns_limit_h_min -16
_diffrn_reflns_limit_k_max 15
_diffrn_reflns_limit_k_min -15
_diffrn_reflns_limit_l_max 17
_diffrn_reflns_limit_l_min -17
_diffrn_reflns_number 28585
_diffrn_reflns_theta_full 25.00
_diffrn_reflns_theta_max 25.00
_diffrn_reflns_theta_min 1.93
_exptl_absorpt_coefficient_mu 0.128
_exptl_absorpt_correction_T_max 0.9886
_exptl_absorpt_correction_T_min 0.9712
_exptl_absorpt_correction_type multi-scan
_exptl_absorpt_process_details 'BRUKER SADABS'
_exptl_crystal_colour colorless
_exptl_crystal_density_diffrn 1.133
_exptl_crystal_description plate
_exptl_crystal_F_000 972
_exptl_crystal_size_max 0.23
_exptl_crystal_size_mid 0.18
_exptl_crystal_size_min 0.09
_refine_diff_density_max 0.524
_refine_diff_density_min -0.215
_refine_diff_density_rms 0.041
_refine_ls_extinction_method none
_refine_ls_goodness_of_fit_ref 1.017
_refine_ls_hydrogen_treatment constr
_refine_ls_matrix_type full
_refine_ls_number_parameters 289
_refine_ls_number_reflns 4665
_refine_ls_number_restraints 0
_refine_ls_restrained_S_all 1.017
_refine_ls_R_factor_all 0.1198
_refine_ls_R_factor_gt 0.0630
_refine_ls_shift/su_max 0.000
_refine_ls_shift/su_mean 0.000
_refine_ls_structure_factor_coef Fsqd
_refine_ls_weighting_details 'calc w=1/[\s^2^(Fo^2^)+(0.0842P)^2^+1.3024P] where P=(Fo^2^+2Fc^2^)/3'
_refine_ls_weighting_scheme calc
_refine_ls_wR_factor_gt 0.1572
_refine_ls_wR_factor_ref 0.1965
_reflns_number_gt 2594
_reflns_number_total 4665
_reflns_threshold_expression >2sigma(I)
_cod_data_source_file ja411667f_si_002.cif
_cod_data_source_block j2
_cod_original_cell_volume 2647.6(17)
_cod_database_code 4121399

loop_
_symmetry_equiv_pos_as_xyz
'x, y, z'
'-x+1/2, y+1/2, -z+1/2'
'-x, -y, -z'
'x-1/2, -y-1/2, z-1/2'

loop_
_atom_site_label
_atom_site_type_symbol
_atom_site_fract_x
_atom_site_fract_y
_atom_site_fract_z
_atom_site_U_iso_or_equiv
_atom_site_adp_type
_atom_site_occupancy
_atom_site_symmetry_multiplicity
_atom_site_calc_flag
_atom_site_refinement_flags
P1 P 0.04501(7) 0.49490(8) 0.06730(6) 0.0654(3) Uani 1 1 d .
O1 O 0.1046(2) 0.5902(2) 0.07679(18) 0.0945(9) Uani 1 1 d .
O2 O 0.0803(2) 0.3866(2) 0.08166(18) 0.0932(9) Uani 1 1 d .
N1 N -0.12577(18) 0.45511(19) 0.16926(16) 0.0482(6) Uani 1 1 d .
N2 N -0.05356(19) 0.6016(2) 0.20398(17) 0.0548(7) Uani 1 1 d .
C1 C -0.0505(2) 0.5166(2) 0.1493(2) 0.0493(8) Uani 1 1 d .
C2 C -0.1747(2) 0.5014(3) 0.2353(2) 0.0578(9) Uani 1 1 d .
H2A H -0.2286 0.4744 0.2608 0.069 Uiso 1 1 calc R
C3 C -0.1299(2) 0.5925(3) 0.2559(2) 0.0607(9) Uani 1 1 d .
H3A H -0.1476 0.6409 0.2981 0.073 Uiso 1 1 calc R
C4 C 0.0152(3) 0.6890(3) 0.2186(3) 0.0723(11) Uani 1 1 d .
C5 C 0.0850(3) 0.6753(5) 0.2885(4) 0.1038(17) Uani 1 1 d .
C6 C 0.1463(5) 0.7618(8) 0.3088(5) 0.168(4) Uani 1 1 d .
H6A H 0.1945 0.7577 0.3548 0.202 Uiso 1 1 calc R
C7 C 0.1338(7) 0.8515(8) 0.2600(7) 0.195(6) Uani 1 1 d .
H7A H 0.1748 0.9081 0.2738 0.235 Uiso 1 1 calc R
C8 C 0.0638(6) 0.8628(5) 0.1911(5) 0.145(3) Uani 1 1 d .
H8A H 0.0586 0.9261 0.1602 0.174 Uiso 1 1 calc R
C9 C 0.0001(4) 0.7799(3) 0.1671(4) 0.0933(16) Uani 1 1 d .
C10 C -0.0782(4) 0.7875(3) 0.0944(3) 0.0964(15) Uani 1 1 d .
H10A H -0.0925 0.7165 0.0718 0.116 Uiso 1 1 calc R
C11 C -0.0517(6) 0.8567(4) 0.0169(4) 0.172(3) Uani 1 1 d .
H11A H 0.0054 0.8292 -0.0074 0.257 Uiso 1 1 calc R
H11B H -0.0396 0.9273 0.0375 0.257 Uiso 1 1 calc R
H11C H -0.1043 0.8569 -0.0282 0.257 Uiso 1 1 calc R
C12 C -0.1693(5) 0.8317(5) 0.1314(4) 0.158(3) Uani 1 1 d .
H12A H -0.1873 0.7884 0.1797 0.237 Uiso 1 1 calc R
H12B H -0.2211 0.8324 0.0855 0.237 Uiso 1 1 calc R
H12C H -0.1572 0.9022 0.1523 0.237 Uiso 1 1 calc R
C13 C 0.0985(4) 0.5766(6) 0.3413(3) 0.123(2) Uani 1 1 d .
H13A H 0.0458 0.5289 0.3209 0.148 Uiso 1 1 calc R
C14 C 0.1932(6) 0.5206(7) 0.3248(5) 0.218(4) Uani 1 1 d .
H14A H 0.1960 0.5082 0.2624 0.328 Uiso 1 1 calc R
H14B H 0.1961 0.4546 0.3559 0.328 Uiso 1 1 calc R
H14C H 0.2469 0.5639 0.3459 0.328 Uiso 1 1 calc R
C15 C 0.0902(5) 0.5935(7) 0.4418(4) 0.201(4) Uani 1 1 d .
H15A H 0.0297 0.6272 0.4512 0.301 Uiso 1 1 calc R
H15B H 0.1426 0.6372 0.4652 0.301 Uiso 1 1 calc R
H15C H 0.0932 0.5267 0.4716 0.301 Uiso 1 1 calc R
C16 C -0.1524(2) 0.3498(2) 0.1356(2) 0.0527(8) Uani 1 1 d .
C17 C -0.0995(3) 0.2649(3) 0.1725(2) 0.0638(10) Uani 1 1 d .
C18 C -0.1307(4) 0.1652(3) 0.1417(3) 0.0827(13) Uani 1 1 d .
H18A H -0.0982 0.1055 0.1637 0.099 Uiso 1 1 calc R
C19 C -0.2067(4) 0.1537(3) 0.0809(3) 0.0901(14) Uani 1 1 d .
H19A H -0.2243 0.0865 0.0612 0.108 Uiso 1 1 calc R
C20 C -0.2585(3) 0.2388(3) 0.0476(3) 0.0797(12) Uani 1 1 d .
H20A H -0.3107 0.2282 0.0063 0.096 Uiso 1 1 calc R
C21 C -0.2338(3) 0.3413(3) 0.0750(2) 0.0606(9) Uani 1 1 d .
C22 C -0.2957(3) 0.4342(3) 0.0439(3) 0.0798(12) Uani 1 1 d .
H22A H -0.2579 0.4987 0.0551 0.096 Uiso 1 1 calc R
C23 C -0.3288(3) 0.4300(4) -0.0555(3) 0.1138(17) Uani 1 1 d .
H23A H -0.2731 0.4278 -0.0899 0.171 Uiso 1 1 calc R
H23B H -0.3664 0.4916 -0.0714 0.171 Uiso 1 1 calc R
H23C H -0.3674 0.3682 -0.0674 0.171 Uiso 1 1 calc R
C24 C -0.3868(3) 0.4400(5) 0.0969(3) 0.1198(19) Uani 1 1 d .
H24A H -0.3678 0.4421 0.1593 0.180 Uiso 1 1 calc R
H24B H -0.4265 0.3790 0.0841 0.180 Uiso 1 1 calc R
H24C H -0.4229 0.5023 0.0803 0.180 Uiso 1 1 calc R
C25 C -0.0176(3) 0.2765(3) 0.2437(3) 0.0798(12) Uani 1 1 d .
H25A H 0.0086 0.3477 0.2383 0.096 Uiso 1 1 calc R
C26 C 0.0658(4) 0.2000(4) 0.2347(3) 0.1226(19) Uani 1 1 d .
H26A H 0.0896 0.2071 0.1769 0.184 Uiso 1 1 calc R
H26B H 0.0435 0.1292 0.2425 0.184 Uiso 1 1 calc R
H26C H 0.1169 0.2154 0.2792 0.184 Uiso 1 1 calc R
C27 C -0.0558(4) 0.2680(5) 0.3364(3) 0.125(2) Uani 1 1 d .
H27A H -0.1075 0.3175 0.3415 0.188 Uiso 1 1 calc R
H27B H -0.0043 0.2832 0.3806 0.188 Uiso 1 1 calc R
H27C H -0.0793 0.1980 0.3452 0.188 Uiso 1 1 calc R

loop_
_atom_site_aniso_label
_atom_site_aniso_U_11
_atom_site_aniso_U_22
_atom_site_aniso_U_33
_atom_site_aniso_U_23
_atom_site_aniso_U_13
_atom_site_aniso_U_12
P1 0.0659(6) 0.0710(7) 0.0625(6) -0.0158(5) 0.0269(4) 0.0001(5)
O1 0.0867(19) 0.111(2) 0.091(2) -0.0320(17) 0.0408(16) -0.0386(17)
O2 0.108(2) 0.093(2) 0.0821(19) 0.0019(15) 0.0303(16) 0.0391(17)
N1 0.0530(16) 0.0454(15) 0.0475(15) -0.0027(12) 0.0132(12) -0.0004(12)
N2 0.0568(16) 0.0550(16) 0.0551(16) -0.0137(13) 0.0219(13) -0.0064(14)
C1 0.0511(19) 0.0484(19) 0.0493(18) -0.0079(15) 0.0094(14) -0.0026(15)
C2 0.061(2) 0.060(2) 0.056(2) -0.0009(17) 0.0253(16) -0.0014(18)
C3 0.062(2) 0.064(2) 0.060(2) -0.0130(17) 0.0248(17) -0.0039(19)
C4 0.066(2) 0.081(3) 0.074(3) -0.039(2) 0.032(2) -0.025(2)
C5 0.076(3) 0.146(5) 0.092(4) -0.059(4) 0.026(3) -0.034(3)
C6 0.118(5) 0.249(10) 0.143(7) -0.102(7) 0.049(5) -0.093(7)
C7 0.190(8) 0.226(10) 0.184(10) -0.132(9) 0.104(7) -0.145(9)
C8 0.199(7) 0.091(4) 0.157(6) -0.053(4) 0.096(5) -0.069(5)
C9 0.122(4) 0.056(3) 0.111(4) -0.036(3) 0.071(3) -0.032(3)
C10 0.139(4) 0.055(2) 0.102(4) -0.001(2) 0.055(3) 0.008(3)
C11 0.284(9) 0.114(4) 0.131(5) 0.024(4) 0.118(6) 0.002(5)
C12 0.192(6) 0.148(5) 0.146(5) 0.045(4) 0.087(5) 0.078(5)
C13 0.084(4) 0.201(7) 0.082(4) -0.033(4) -0.007(3) 0.016(4)
C14 0.156(6) 0.336(12) 0.165(7) -0.019(7) 0.025(5) 0.099(7)
C15 0.180(7) 0.337(11) 0.086(4) -0.022(6) 0.017(4) 0.013(7)
C16 0.068(2) 0.0436(19) 0.0490(19) -0.0022(15) 0.0184(17) -0.0078(17)
C17 0.081(3) 0.053(2) 0.060(2) 0.0056(17) 0.0244(19) 0.0035(19)
C18 0.103(3) 0.052(2) 0.098(3) 0.006(2) 0.040(3) 0.002(2)
C19 0.107(4) 0.059(3) 0.109(4) -0.018(3) 0.043(3) -0.022(3)
C20 0.083(3) 0.079(3) 0.079(3) -0.019(2) 0.016(2) -0.025(2)
C21 0.069(2) 0.063(2) 0.051(2) -0.0038(17) 0.0150(18) -0.0111(19)
C22 0.083(3) 0.080(3) 0.076(3) 0.003(2) -0.004(2) -0.005(2)
C23 0.090(3) 0.166(5) 0.083(3) 0.017(3) -0.007(3) -0.009(3)
C24 0.097(4) 0.162(5) 0.101(4) -0.007(3) 0.011(3) 0.046(3)
C25 0.093(3) 0.074(3) 0.073(3) 0.011(2) 0.011(2) 0.022(2)
C26 0.128(4) 0.143(5) 0.097(4) 0.009(3) 0.005(3) 0.065(4)
C27 0.152(5) 0.152(5) 0.073(3) 0.007(3) 0.016(3) 0.052(4)

loop_
_atom_type_symbol
_atom_type_description
_atom_type_scat_dispersion_real
_atom_type_scat_dispersion_imag
_atom_type_scat_source
C C 0.0033 0.0016 'International Tables Vol C Tables 4.2.6.8 and 6.1.1.4'
H H 0.0000 0.0000 'International Tables Vol C Tables 4.2.6.8 and 6.1.1.4'
N N 0.0061 0.0033 'International Tables Vol C Tables 4.2.6.8 and 6.1.1.4'
O O 0.0106 0.0060 'International Tables Vol C Tables 4.2.6.8 and 6.1.1.4'
P P 0.1023 0.0942 'International Tables Vol C Tables 4.2.6.8 and 6.1.1.4'

loop_
_geom_angle_atom_site_label_1
_geom_angle_atom_site_label_2
_geom_angle_atom_site_label_3
_geom_angle
_geom_angle_site_symmetry_3
O1 P1 O2 125.39(19) .
O1 P1 C1 103.28(14) .
O2 P1 C1 106.27(15) .
O1 P1 P1 107.68(15) 3_565
O2 P1 P1 109.57(14) 3_565
C1 P1 P1 102.08(11) 3_565
C1 N1 C2 110.0(3) .
C1 N1 C16 128.8(2) .
C2 N1 C16 121.0(3) .
C1 N2 C3 109.9(3) .
C1 N2 C4 129.9(3) .
C3 N2 C4 119.8(3) .
N2 C1 N1 105.3(3) .
N2 C1 P1 124.4(2) .
N1 C1 P1 130.2(2) .
C3 C2 N1 107.1(3) .
C2 C3 N2 107.7(3) .
C9 C4 C5 126.4(4) .
C9 C4 N2 118.1(4) .
C5 C4 N2 115.3(4) .
C4 C5 C6 116.3(7) .
C4 C5 C13 124.4(4) .
C6 C5 C13 119.3(6) .
C7 C6 C5 119.0(9) .
C8 C7 C6 123.4(8) .
C7 C8 C9 120.8(7) .
C4 C9 C8 114.2(6) .
C4 C9 C10 122.3(4) .
C8 C9 C10 123.5(6) .
C9 C10 C11 113.6(5) .
C9 C10 C12 109.4(4) .
C11 C10 C12 108.7(5) .
C5 C13 C15 113.2(6) .
C5 C13 C14 112.3(6) .
C15 C13 C14 110.5(6) .
C17 C16 C21 125.0(3) .
C17 C16 N1 117.0(3) .
C21 C16 N1 117.8(3) .
C16 C17 C18 115.1(4) .
C16 C17 C25 123.6(3) .
C18 C17 C25 121.2(4) .
C19 C18 C17 121.7(4) .
C18 C19 C20 121.6(4) .
C21 C20 C19 120.9(4) .
C20 C21 C16 115.6(4) .
C20 C21 C22 120.8(4) .
C16 C21 C22 123.5(3) .
C21 C22 C23 113.5(4) .
C21 C22 C24 110.0(3) .
C23 C22 C24 108.1(4) .
C17 C25 C27 110.6(4) .
C17 C25 C26 114.1(4) .
C27 C25 C26 110.4(4) .

loop_
_geom_bond_atom_site_label_1
_geom_bond_atom_site_label_2
_geom_bond_distance
_geom_bond_site_symmetry_2
P1 O1 1.466(3) .
P1 O2 1.470(3) .
P1 C1 1.895(3) .
P1 P1 2.310(2) 3_565
N1 C1 1.354(4) .
N1 C2 1.376(4) .
N1 C16 1.468(4) .
N2 C1 1.362(4) .
N2 C3 1.366(4) .
N2 C4 1.468(4) .
C2 C3 1.339(4) .
C4 C9 1.399(6) .
C4 C5 1.390(7) .
C5 C6 1.408(8) .
C5 C13 1.491(8) .
C6 C7 1.361(13) .
C7 C8 1.377(12) .
C8 C9 1.403(7) .
C9 C10 1.489(7) .
C10 C11 1.530(6) .
C10 C12 1.523(7) .
C13 C15 1.545(7) .
C13 C14 1.527(8) .
C16 C17 1.396(5) .
C16 C21 1.404(5) .
C17 C18 1.406(5) .
C17 C25 1.513(5) .
C18 C19 1.354(6) .
C19 C20 1.371(6) .
C20 C21 1.400(5) .
C21 C22 1.513(5) .
C22 C23 1.539(6) .
C22 C24 1.545(6) .
C25 C27 1.536(6) .
C25 C26 1.523(6) .
